data_7227278
loop_
_publ_author_name
'Ye, Yingxiang'
'Wu, Xiuzhen'
'Yao, Zizhu'
'Wu, Ling'
'Cai, Zetao'
'Wang, Lihua'
'Ma, Xiuling'
'Chen, Qian-Huo'
'Zhang, Zhangjing'
'Xiang, Shengchang'

_publ_section_title
;
 Metal--organic frameworks with a large breathing effect to host hydroxyl
 compounds for high anhydrous proton conductivity over a wide temperature
 range from subzero to 125 \^A\%C
;
_journal_issue 11
_journal_name_full 'J. Mater. Chem. A'
_journal_page_first 4062
_journal_page_last 4070
_journal_paper_doi 10.1039/c5ta10765b
_journal_volume 4
_journal_year 2016
_chemical_formula_moiety '0.25(C40 H24 N12 O16 Zn6)'
_chemical_formula_sum 'C10 H6 N3 O4 Zn1.5'
_chemical_formula_weight 330.23
_chemical_name_systematic
;
 ?
;
_space_group_crystal_system monoclinic
_space_group_IT_number 12
_space_group_name_Hall '-C 2y'
_space_group_name_H-M_alt 'C 1 2/m 1'
_symmetry_space_group_name_Hall '-C 2y'
_symmetry_space_group_name_H-M 'C 1 2/m 1'
_atom_sites_solution_hydrogens geom
_atom_sites_solution_primary direct
_audit_creation_date 2015-09-26
_audit_creation_method
;
Olex2 1.2
(compiled 2015.01.26 svn.r3150 for OlexSys, GUI svn.r4998)
;
_audit_update_record
;
2015-12-12 deposited with the CCDC.
2016-02-16 downloaded from the CCDC.
;
_cell_angle_alpha 90
_cell_angle_beta 109.821(12)
_cell_angle_gamma 90
_cell_formula_units_Z 4
_cell_length_a 11.9442(16)
_cell_length_b 19.1318(10)
_cell_length_c 9.2109(7)
_cell_measurement_reflns_used 1583
_cell_measurement_temperature 293(2)
_cell_measurement_theta_max 72.5040
_cell_measurement_theta_min 4.5270
_cell_volume 1980.1(4)
_computing_molecular_graphics 'Olex2 (Dolomanov et al., 2009)'
_computing_publication_material 'Olex2 (Dolomanov et al., 2009)'
_computing_structure_refinement 'ShelXL (Sheldrick, 2008)'
_computing_structure_solution 'SIR2004 (Burla et al., 2007)'
_diffrn_ambient_temperature 293(2)
_diffrn_measured_fraction_theta_full 0.999
_diffrn_measured_fraction_theta_max 0.984
_diffrn_measurement_device_type 'SuperNova, Dual, Cu at zero, Atlas'
_diffrn_measurement_method '\w scans'
_diffrn_radiation_type CuK\a
_diffrn_radiation_wavelength 1.54184
_diffrn_reflns_av_R_equivalents 0.1081
_diffrn_reflns_av_unetI/netI 0.0645
_diffrn_reflns_Laue_measured_fraction_full 0.999
_diffrn_reflns_Laue_measured_fraction_max 0.984
_diffrn_reflns_limit_h_max 14
_diffrn_reflns_limit_h_min -13
_diffrn_reflns_limit_k_max 21
_diffrn_reflns_limit_k_min -23
_diffrn_reflns_limit_l_max 10
_diffrn_reflns_limit_l_min -11
_diffrn_reflns_number 9650
_diffrn_reflns_point_group_measured_fraction_full 0.999
_diffrn_reflns_point_group_measured_fraction_max 0.984
_diffrn_reflns_theta_full 67.684
_diffrn_reflns_theta_max 73.996
_diffrn_reflns_theta_min 4.564
_exptl_absorpt_coefficient_mu 2.439
_exptl_crystal_colour colourless
_exptl_crystal_density_diffrn 1.108
_exptl_crystal_description block
_exptl_crystal_F_000 656
_exptl_crystal_size_max 0.15
_exptl_crystal_size_mid 0.1
_exptl_crystal_size_min 0.1
_refine_diff_density_max 0.536
_refine_diff_density_min -0.423
_refine_diff_density_rms 0.064
_refine_ls_extinction_coef .
_refine_ls_extinction_method none
_refine_ls_goodness_of_fit_ref 1.008
_refine_ls_hydrogen_treatment constr
_refine_ls_matrix_type full
_refine_ls_number_parameters 95
_refine_ls_number_reflns 2049
_refine_ls_number_restraints 0
_refine_ls_restrained_S_all 1.008
_refine_ls_R_factor_all 0.0639
_refine_ls_R_factor_gt 0.0428
_refine_ls_shift/su_max 0.000
_refine_ls_shift/su_mean 0.000
_refine_ls_structure_factor_coef Fsqd
_refine_ls_weighting_details
;
 w=1/[\s^2^(Fo^2^)+(0.0350P)^2^]
 where P=(Fo^2^+2Fc^2^)/3
;
_refine_ls_weighting_scheme calc
_refine_ls_wR_factor_gt 0.0956
_refine_ls_wR_factor_ref 0.1043
_reflns_Friedel_coverage 0.000
_reflns_Friedel_fraction_full .
_reflns_Friedel_fraction_max .
_reflns_number_gt 1415
_reflns_number_total 2049
_reflns_threshold_expression 'I > 2\s(I)'
_cod_data_source_file c5ta10765b2.cif
_cod_data_source_block FJU-31-Hq
_cod_original_formula_sum 'C10 H6 N3 O4 Zn1.50'
_cod_database_code 7227278
_shelxl_version_number 2013-2
_shelx_space_group_comment
;
The symmetry employed for this shelxl refinement is uniquely defined
by the following loop, which should always be used as a source of
symmetry information in preference to the above space-group names.
They are only intended as comments.
;
_shelx_estimated_absorpt_t_max 0.793
_shelx_estimated_absorpt_t_min 0.711
_olex2_refinement_description
;
1. Fixed Uiso
 At 1.2 times of:
  All C(H) groups
2.a Aromatic/amide H refined with riding coordinates:
 C6(H6), C5(H5), C1(H1), C2(H2)
;
_olex2_submission_special_instructions 'No special instructions were received'

loop_
_space_group_symop_operation_xyz
'x, y, z'
'-x, y, -z'
'x+1/2, y+1/2, z'
'-x+1/2, y+1/2, -z'
'-x, -y, -z'
'x, -y, z'
'-x+1/2, -y+1/2, -z'
'x+1/2, -y+1/2, z'

loop_
_atom_site_label
_atom_site_type_symbol
_atom_site_fract_x
_atom_site_fract_y
_atom_site_fract_z
_atom_site_U_iso_or_equiv
_atom_site_adp_type
_atom_site_occupancy
_atom_site_site_symmetry_order
_atom_site_calc_flag
_atom_site_refinement_flags_posn
_atom_site_refinement_flags_adp
_atom_site_refinement_flags_occupancy
_atom_site_disorder_assembly
_atom_site_disorder_group
Zn2 Zn 0.62054(7) 0.5000 0.19214(7) 0.0450(2) Uani 1 2 d S T P . .
Zn1 Zn 0.5000 0.5000 0.5000 0.0405(2) Uani 1 4 d S T P . .
O2 O 0.6888(3) 0.58702(14) 0.2826(3) 0.0702(8) Uani 1 1 d . . . . .
O1 O 0.6127(4) 0.57827(16) 0.4699(3) 0.0875(12) Uani 1 1 d . . . . .
N2 N 0.4435(4) 0.5000 0.1528(4) 0.0413(8) Uani 1 2 d S T P . .
N1 N 0.3964(4) 0.5000 0.2641(4) 0.0519(11) Uani 1 2 d S T P . .
N3 N 0.3544(4) 0.5000 0.0147(4) 0.0555(11) Uani 1 2 d S T P . .
C6 C 0.6858(5) 0.7127(2) 0.5720(5) 0.0848(17) Uani 1 1 d . . . . .
H6 H 0.6422 0.6879 0.6215 0.102 Uiso 1 1 calc R . . . .
C5 C 0.7754(6) 0.7204(2) 0.3796(5) 0.0863(17) Uani 1 1 d . . . . .
H5 H 0.7928 0.7007 0.2976 0.104 Uiso 1 1 calc R . . . .
C4 C 0.7111(4) 0.6827(2) 0.4517(4) 0.0655(12) Uani 1 1 d . . . . .
C3 C 0.6671(4) 0.6103(2) 0.3997(4) 0.0661(12) Uani 1 1 d . . . . .
C1 C 0.2804(7) 0.5000 0.1972(9) 0.096(3) Uani 1 2 d S T P . .
H1 H 0.2254 0.5000 0.2484 0.115 Uiso 1 2 calc RS T P . .
C2 C 0.2538(7) 0.5000 0.0457(9) 0.097(3) Uani 1 2 d S T P . .
H2 H 0.1775 0.5000 -0.0269 0.116 Uiso 1 2 calc RS T P . .

loop_
_atom_site_aniso_label
_atom_site_aniso_U_11
_atom_site_aniso_U_22
_atom_site_aniso_U_33
_atom_site_aniso_U_23
_atom_site_aniso_U_13
_atom_site_aniso_U_12
Zn2 0.0659(5) 0.0353(3) 0.0342(3) 0.000 0.0177(3) 0.000
Zn1 0.0646(7) 0.0260(4) 0.0338(4) 0.000 0.0203(4) 0.000
O2 0.102(3) 0.0539(14) 0.0598(15) -0.0138(12) 0.0338(16) -0.0279(15)
O1 0.137(3) 0.0767(19) 0.0560(16) -0.0136(14) 0.0416(19) -0.064(2)
N2 0.056(3) 0.0407(16) 0.0286(15) 0.000 0.0157(15) 0.000
N1 0.061(3) 0.062(2) 0.0356(18) 0.000 0.0200(19) 0.000
N3 0.058(3) 0.071(3) 0.0341(18) 0.000 0.0119(19) 0.000
C6 0.134(5) 0.074(3) 0.063(2) -0.019(2) 0.055(3) -0.055(3)
C5 0.140(5) 0.074(3) 0.061(2) -0.024(2) 0.056(3) -0.044(3)
C4 0.101(4) 0.056(2) 0.0445(18) -0.0105(15) 0.031(2) -0.038(2)
C3 0.095(4) 0.053(2) 0.0433(18) -0.0038(16) 0.015(2) -0.031(2)
C1 0.060(5) 0.166(8) 0.072(4) 0.000 0.035(4) 0.000
C2 0.048(5) 0.171(8) 0.070(4) 0.000 0.018(4) 0.000

loop_
_atom_type_symbol
_atom_type_description
_atom_type_scat_dispersion_real
_atom_type_scat_dispersion_imag
_atom_type_scat_source
C C 0.0181 0.0091 'International Tables Vol C Tables 4.2.6.8 and 6.1.1.4'
H H 0.0000 0.0000 'International Tables Vol C Tables 4.2.6.8 and 6.1.1.4'
N N 0.0311 0.0180 'International Tables Vol C Tables 4.2.6.8 and 6.1.1.4'
O O 0.0492 0.0322 'International Tables Vol C Tables 4.2.6.8 and 6.1.1.4'
Zn Zn -1.5491 0.6778 'International Tables Vol C Tables 4.2.6.8 and 6.1.1.4'

loop_
_geom_angle_atom_site_label_1
_geom_angle_atom_site_label_2
_geom_angle_atom_site_label_3
_geom_angle
_geom_angle_site_symmetry_1
_geom_angle_site_symmetry_3
O2 Zn2 O2 120.7(2) . 6_565
O2 Zn2 N2 110.07(11) . .
O2 Zn2 N2 110.07(11) 6_565 .
O2 Zn2 N3 103.43(11) . 5_665
O2 Zn2 N3 103.43(11) 6_565 5_665
N2 Zn2 N3 108.10(17) . 5_665
O1 Zn1 O1 180.00(12) . 5_666
O1 Zn1 O1 91.3(2) . 6_565
O1 Zn1 O1 91.3(2) 5_666 2_656
O1 Zn1 O1 88.7(2) . 2_656
O1 Zn1 O1 88.7(2) 5_666 6_565
O1 Zn1 O1 180.0 6_565 2_656
O1 Zn1 N1 87.55(13) . 5_666
O1 Zn1 N1 87.55(13) 6_565 5_666
O1 Zn1 N1 92.45(13) 2_656 5_666
O1 Zn1 N1 87.55(13) 5_666 .
O1 Zn1 N1 92.45(13) 6_565 .
O1 Zn1 N1 87.55(13) 2_656 .
O1 Zn1 N1 92.45(13) 5_666 5_666
O1 Zn1 N1 92.45(13) . .
N1 Zn1 N1 180.0 5_666 .
C3 O2 Zn2 119.6(3) . .
C3 O1 Zn1 155.1(3) . .
N1 N2 Zn2 123.6(3) . .
N1 N2 N3 108.8(4) . .
N3 N2 Zn2 127.6(3) . .
N2 N1 Zn1 122.9(4) . .
C1 N1 Zn1 130.0(4) . .
C1 N1 N2 107.1(5) . .
N2 N3 Zn2 124.3(4) . 5_665
C2 N3 Zn2 129.5(4) . 5_665
C2 N3 N2 106.2(5) . .
C4 C6 C5 120.4(4) . 7_666
C4 C5 C6 120.7(4) . 7_666
C6 C4 C5 118.9(4) . .
C6 C4 C3 119.7(4) . .
C5 C4 C3 121.4(4) . .
O2 C3 C4 116.3(3) . .
O1 C3 O2 124.8(3) . .
O1 C3 C4 118.9(4) . .
N1 C1 C2 109.5(7) . .
C1 C2 N3 108.4(7) . .

loop_
_geom_bond_atom_site_label_1
_geom_bond_atom_site_label_2
_geom_bond_distance
_geom_bond_site_symmetry_2
Zn2 O2 1.916(2) .
Zn2 O2 1.916(2) 6_565
Zn2 N2 2.021(5) .
Zn2 N3 2.027(4) 5_665
Zn1 O1 2.094(3) .
Zn1 O1 2.094(3) 2_656
Zn1 O1 2.094(3) 6_565
Zn1 O1 2.094(3) 5_666
Zn1 N1 2.105(4) 5_666
Zn1 N1 2.105(4) .
O2 C3 1.271(5) .
O1 C3 1.225(5) .
N2 N1 1.326(5) .
N2 N3 1.353(6) .
N1 C1 1.311(9) .
N3 Zn2 2.027(4) 5_665
N3 C2 1.325(8) .
C6 C5 1.383(6) 7_666
C6 C4 1.369(6) .
C5 C6 1.383(6) 7_666
C5 C4 1.377(6) .
C4 C3 1.502(5) .
C1 C2 1.322(10) .
